data_4119841
loop_
_publ_author_name
'Sheng-Li Huang'
'Yue-Jian Lin'
'T. S. Andy Hor'
'Guo-Xin Jin'

_publ_contact_author
; 
Guo-Xin Jin
Advanced Materials Laboratory, Department of Chemistry, Fudan University, 
Shanghai 200433, P. R. China
;
_publ_contact_author_email gxjin@fudan.edu.cn
_publ_section_title
;
 Cp*Rh-Based Heterometallic Metallarectangles: Size-Dependent Borromean
 Link Structures and Catalytic Acyl Transfer
;
_journal_name_full 'Journal of the American Chemical Society'
_journal_page_first 8125
_journal_page_last 8128
_journal_paper_doi 10.1021/ja402630g
_journal_volume 135
_journal_year 2013
_chemical_formula_sum 'C92 H118 Cu2 F12 N10 O34 Rh4 S4'
_chemical_formula_weight 2802.92
_chemical_name_systematic
; 
 ? 
;
_space_group_IT_number 14
_symmetry_cell_setting monoclinic
_symmetry_space_group_name_Hall '-P 2yn'
_symmetry_space_group_name_H-M 'P 1 21/n 1'
_atom_sites_solution_hydrogens geom
_atom_sites_solution_primary direct
_atom_sites_solution_secondary difmap
_audit_creation_method SHELXL-97
_cell_angle_alpha 90.00
_cell_angle_beta 96.107(2)
_cell_angle_gamma 90.00
_cell_formula_units_Z 2
_cell_length_a 11.0061(10)
_cell_length_b 16.7944(15)
_cell_length_c 30.670(3)
_cell_measurement_reflns_used 9051
_cell_measurement_temperature 173(2)
_cell_measurement_theta_max 26.07
_cell_measurement_theta_min 2.22
_cell_volume 5636.9(9)
_computing_cell_refinement 'Bruker SAINT'
_computing_data_collection 'Bruker APEX2'
_computing_data_reduction 'Bruker SAINT'
_computing_molecular_graphics 'Bruker SHELXTL'
_computing_publication_material 'Bruker SHELXTL'
_computing_structure_refinement 'SHELXL-97 (Sheldrick, 1997)'
_computing_structure_solution 'SHELXS-97 (Sheldrick, 1990)'
_diffrn_ambient_temperature 173(2)
_diffrn_measured_fraction_theta_full 0.991
_diffrn_measured_fraction_theta_max 0.991
_diffrn_measurement_device_type 'Bruker APEX-II CCD'
_diffrn_measurement_method '\f and \w scans'
_diffrn_radiation_monochromator graphite
_diffrn_radiation_source 'fine-focus sealed tube'
_diffrn_radiation_type MoK\a
_diffrn_radiation_wavelength 0.71073
_diffrn_reflns_av_R_equivalents 0.0481
_diffrn_reflns_av_sigmaI/netI 0.0646
_diffrn_reflns_limit_h_max 12
_diffrn_reflns_limit_h_min -14
_diffrn_reflns_limit_k_max 20
_diffrn_reflns_limit_k_min -22
_diffrn_reflns_limit_l_max 40
_diffrn_reflns_limit_l_min -36
_diffrn_reflns_number 41606
_diffrn_reflns_theta_full 27.91
_diffrn_reflns_theta_max 27.91
_diffrn_reflns_theta_min 1.34
_diffrn_standards_decay_% 5.63
_exptl_absorpt_coefficient_mu 1.118
_exptl_absorpt_correction_T_max 0.8414
_exptl_absorpt_correction_T_min 0.6697
_exptl_absorpt_correction_type multi-scan
_exptl_absorpt_process_details sadabs
_exptl_crystal_colour green
_exptl_crystal_density_diffrn 1.651
_exptl_crystal_description prism
_exptl_crystal_F_000 2844
_exptl_crystal_size_max 0.39
_exptl_crystal_size_mid 0.17
_exptl_crystal_size_min 0.16
_platon_squeeze_details ' '
_refine_diff_density_max 2.340
_refine_diff_density_min -1.073
_refine_diff_density_rms 0.133
_refine_ls_extinction_method none
_refine_ls_goodness_of_fit_ref 1.038
_refine_ls_hydrogen_treatment constr
_refine_ls_matrix_type full
_refine_ls_number_parameters 601
_refine_ls_number_reflns 13396
_refine_ls_number_restraints 72
_refine_ls_restrained_S_all 1.042
_refine_ls_R_factor_all 0.1155
_refine_ls_R_factor_gt 0.0753
_refine_ls_shift/su_max 0.004
_refine_ls_shift/su_mean 0.000
_refine_ls_structure_factor_coef Fsqd
_refine_ls_weighting_details 'calc w=1/[\s^2^(Fo^2^)+(0.1365P)^2^+0.0000P] where P=(Fo^2^+2Fc^2^)/3'
_refine_ls_weighting_scheme calc
_refine_ls_wR_factor_gt 0.2089
_refine_ls_wR_factor_ref 0.2308
_reflns_number_gt 7844
_reflns_number_total 13396
_reflns_threshold_expression >2sigma(I)
_cod_data_source_file ja402630g_si_001_6.cif
_cod_data_source_block 7
_cod_original_cell_volume 5636.8(9)
_cod_database_code 4119841

loop_
_symmetry_equiv_pos_as_xyz
'x, y, z'
'-x+1/2, y+1/2, -z+1/2'
'-x, -y, -z'
'x-1/2, -y-1/2, z-1/2'

loop_
_atom_site_label
_atom_site_type_symbol
_atom_site_fract_x
_atom_site_fract_y
_atom_site_fract_z
_atom_site_U_iso_or_equiv
_atom_site_adp_type
_atom_site_occupancy
_atom_site_symmetry_multiplicity
_atom_site_calc_flag
_atom_site_refinement_flags
_atom_site_disorder_assembly
_atom_site_disorder_group
Rh1 Rh 0.42106(4) 0.74248(3) 0.938169(14) 0.04995(17) Uani 1 1 d . . .
Rh2 Rh 0.77459(5) 0.22354(3) 0.803680(15) 0.05834(18) Uani 1 1 d . . .
Cu1 Cu 0.60906(7) 0.45302(5) 0.90617(3) 0.0565(2) Uani 1 1 d . . .
N1 N 0.6414(4) 0.5642(3) 0.89550(15) 0.0432(10) Uani 1 1 d . . .
N2 N 0.7292(4) 0.4397(3) 0.86526(16) 0.0487(11) Uani 1 1 d . A .
N3 N 0.5702(5) 0.7467(3) 0.98850(16) 0.0584(14) Uani 1 1 d . . .
N4 N 1.0646(6) 0.7865(3) 1.15165(16) 0.0627(15) Uani 1 1 d . . .
O1 O 0.5528(3) 0.6885(2) 0.90150(12) 0.0491(9) Uani 1 1 d . . .
O2 O 0.4011(4) 0.6189(3) 0.95326(13) 0.0556(10) Uani 1 1 d . . .
O3 O 0.4715(4) 0.4983(3) 0.93717(15) 0.0609(11) Uani 1 1 d . . .
O4 O 0.5856(4) 0.3342(3) 0.89474(15) 0.0631(12) Uani 1 1 d . . .
O5 O 0.6691(5) 0.2364(2) 0.85889(15) 0.0637(12) Uani 1 1 d . A .
O6 O 0.7998(4) 0.3463(2) 0.81939(13) 0.0568(10) Uani 1 1 d . A .
O7 O 0.7058(5) 0.4246(3) 0.97124(15) 0.0765(14) Uani 1 1 d . . .
C1 C 0.7440(5) 0.5783(3) 0.87275(16) 0.0424(12) Uani 1 1 d . . .
C2 C 0.8002(5) 0.6528(3) 0.86855(16) 0.0456(13) Uani 1 1 d . . .
H2 H 0.7667 0.7001 0.8793 0.055 Uiso 1 1 calc R . .
C3 C 0.9076(5) 0.6543(4) 0.84784(19) 0.0510(14) Uani 1 1 d . . .
H3 H 0.9490 0.7035 0.8452 0.061 Uiso 1 1 calc R . .
C4 C 0.9544(5) 0.5862(4) 0.83118(19) 0.0496(13) Uani 1 1 d . . .
H4 H 1.0272 0.5891 0.8172 0.059 Uiso 1 1 calc R . .
C5 C 0.8973(5) 0.5138(4) 0.83449(17) 0.0485(13) Uani 1 1 d . . .
H5 H 0.9293 0.4670 0.8225 0.058 Uiso 1 1 calc R . .
C6 C 0.7921(5) 0.5107(3) 0.85569(16) 0.0446(13) Uani 1 1 d . . .
C7 C 0.5632(5) 0.6142(4) 0.90798(16) 0.0456(13) Uani 1 1 d . . .
C8 C 0.4716(6) 0.5725(4) 0.9352(2) 0.0522(14) Uani 1 1 d . . .
C9 C 0.7381(5) 0.3685(3) 0.84848(18) 0.0482(13) Uani 1 1 d . . .
C10 C 0.6552(6) 0.3094(4) 0.86936(19) 0.0543(15) Uani 1 1 d . A .
C11 C 0.5561(6) 0.7274(5) 1.0300(2) 0.0674(19) Uani 1 1 d . . .
H11 H 0.4800 0.7066 1.0367 0.081 Uiso 1 1 calc R . .
C12 C 0.6494(7) 0.7370(5) 1.0633(2) 0.071(2) Uani 1 1 d . . .
H12 H 0.6368 0.7231 1.0925 0.085 Uiso 1 1 calc R . .
C13 C 0.7607(7) 0.7666(4) 1.0544(2) 0.0641(18) Uani 1 1 d . . .
C14 C 0.7736(6) 0.7862(4) 1.0109(2) 0.0636(18) Uani 1 1 d . . .
H14 H 0.8490 0.8068 1.0034 0.076 Uiso 1 1 calc R . .
C15 C 0.6768(6) 0.7755(4) 0.9785(2) 0.0607(17) Uani 1 1 d . . .
H15 H 0.6865 0.7889 0.9490 0.073 Uiso 1 1 calc R . .
C16 C 1.0615(7) 0.8287(4) 1.1141(2) 0.075(2) Uani 1 1 d . . .
H16 H 1.1286 0.8621 1.1095 0.090 Uiso 1 1 calc R . .
C17 C 0.9658(6) 0.8247(4) 1.0831(2) 0.070(2) Uani 1 1 d . . .
H17 H 0.9667 0.8548 1.0569 0.084 Uiso 1 1 calc R . .
C18 C 0.8640(6) 0.7763(4) 1.0890(2) 0.0603(17) Uani 1 1 d . . .
C19 C 0.8689(7) 0.7363(4) 1.1285(2) 0.068(2) Uani 1 1 d . . .
H19 H 0.8021 0.7039 1.1348 0.082 Uiso 1 1 calc R . .
C20 C 0.9696(7) 0.7431(4) 1.1585(2) 0.0668(18) Uani 1 1 d . . .
H20 H 0.9707 0.7151 1.1855 0.080 Uiso 1 1 calc R . .
C21 C 0.2840(6) 0.7824(4) 0.8875(2) 0.0546(15) Uani 1 1 d . . .
C22 C 0.2291(6) 0.7650(4) 0.9265(2) 0.0612(16) Uani 1 1 d . . .
C23 C 0.2826(7) 0.8129(5) 0.9613(2) 0.0722(19) Uani 1 1 d . . .
C24 C 0.3725(7) 0.8616(5) 0.9437(3) 0.075(2) Uani 1 1 d . . .
C25 C 0.3745(6) 0.8436(4) 0.8978(2) 0.0592(15) Uani 1 1 d . . .
C26 C 0.2572(8) 0.7449(5) 0.8439(2) 0.075(2) Uani 1 1 d . . .
H26A H 0.2256 0.6910 0.8474 0.113 Uiso 1 1 calc R . .
H26B H 0.3323 0.7422 0.8294 0.113 Uiso 1 1 calc R . .
H26C H 0.1961 0.7767 0.8260 0.113 Uiso 1 1 calc R . .
C27 C 0.1335(7) 0.7024(6) 0.9310(3) 0.082(2) Uani 1 1 d . . .
H27A H 0.0524 0.7247 0.9221 0.123 Uiso 1 1 calc R . .
H27B H 0.1379 0.6850 0.9617 0.123 Uiso 1 1 calc R . .
H27C H 0.1479 0.6568 0.9123 0.123 Uiso 1 1 calc R . .
C28 C 0.2444(9) 0.8183(7) 1.0069(3) 0.106(3) Uani 1 1 d . . .
H28A H 0.3138 0.8362 1.0272 0.159 Uiso 1 1 calc R . .
H28B H 0.2176 0.7658 1.0160 0.159 Uiso 1 1 calc R . .
H28C H 0.1771 0.8564 1.0072 0.159 Uiso 1 1 calc R . .
C29 C 0.4460(9) 0.9251(5) 0.9696(3) 0.095(3) Uani 1 1 d . . .
H29A H 0.3991 0.9748 0.9686 0.143 Uiso 1 1 calc R . .
H29B H 0.5229 0.9339 0.9569 0.143 Uiso 1 1 calc R . .
H29C H 0.4637 0.9077 1.0002 0.143 Uiso 1 1 calc R . .
C30 C 0.4539(7) 0.8790(5) 0.8669(3) 0.078(2) Uani 1 1 d . . .
H30A H 0.4717 0.8390 0.8452 0.117 Uiso 1 1 calc R . .
H30B H 0.5305 0.8970 0.8832 0.117 Uiso 1 1 calc R . .
H30C H 0.4122 0.9245 0.8520 0.117 Uiso 1 1 calc R . .
C31 C 0.7335(6) 0.2440(3) 0.73534(14) 0.086(6) Uani 0.678(10) 1 d PG A 1
C32 C 0.8363(5) 0.1922(3) 0.74034(13) 0.054(3) Uani 0.678(10) 1 d PG A 1
C33 C 0.8016(4) 0.1217(3) 0.76156(13) 0.046(2) Uani 0.678(10) 1 d PG A 1
C34 C 0.6774(3) 0.1300(3) 0.76968(12) 0.0634(18) Uani 0.678(10) 1 d PG A 1
C35 C 0.6353(4) 0.2055(3) 0.75348(15) 0.065(4) Uani 0.678(10) 1 d PGU A 1
C36 C 0.7294(10) 0.3256(4) 0.7144(2) 0.122(6) Uani 0.678(10) 1 d PGU A 1
H36A H 0.7134 0.3201 0.6825 0.182 Uiso 0.678(10) 1 calc PR A 1
H36B H 0.8079 0.3524 0.7218 0.182 Uiso 0.678(10) 1 calc PR A 1
H36C H 0.6641 0.3570 0.7254 0.182 Uiso 0.678(10) 1 calc PR A 1
C37 C 0.9606(7) 0.2091(5) 0.7257(2) 0.108(5) Uani 0.678(10) 1 d PGU A 1
H37A H 0.9885 0.2618 0.7362 0.163 Uiso 0.678(10) 1 calc PR A 1
H37B H 0.9550 0.2078 0.6936 0.163 Uiso 0.678(10) 1 calc PR A 1
H37C H 1.0188 0.1685 0.7378 0.163 Uiso 0.678(10) 1 calc PR A 1
C38 C 0.8825(6) 0.0506(4) 0.7734(2) 0.075(3) Uani 0.678(10) 1 d PG A 1
H38A H 0.8621 0.0278 0.8011 0.113 Uiso 0.678(10) 1 calc PR A 1
H38B H 0.9683 0.0673 0.7766 0.113 Uiso 0.678(10) 1 calc PR A 1
H38C H 0.8696 0.0104 0.7502 0.113 Uiso 0.678(10) 1 calc PR A 1
C39 C 0.6031(6) 0.0691(4) 0.7917(2) 0.084(4) Uani 0.678(10) 1 d PG A 1
H39A H 0.5453 0.0965 0.8087 0.126 Uiso 0.678(10) 1 calc PR A 1
H39B H 0.6579 0.0357 0.8112 0.126 Uiso 0.678(10) 1 calc PR A 1
H39C H 0.5580 0.0356 0.7693 0.126 Uiso 0.678(10) 1 calc PR A 1
C40 C 0.5084(6) 0.2391(5) 0.7552(3) 0.134(7) Uani 0.678(10) 1 d PGU A 1
H40A H 0.5111 0.2972 0.7528 0.200 Uiso 0.678(10) 1 calc PR A 1
H40B H 0.4786 0.2243 0.7831 0.200 Uiso 0.678(10) 1 calc PR A 1
H40C H 0.4534 0.2174 0.7309 0.200 Uiso 0.678(10) 1 calc PR A 1
C31' C 0.6467(6) 0.2475(3) 0.74589(17) 0.058(7) Uani 0.322(10) 1 d PGU A 2
C32' C 0.7676(6) 0.2264(3) 0.74036(12) 0.071(8) Uani 0.322(10) 1 d PGU A 2
C33' C 0.7886(4) 0.1493(2) 0.75720(11) 0.086(10) Uani 0.322(10) 1 d PGU A 2
C34' C 0.6807(4) 0.1227(3) 0.77313(13) 0.0634(18) Uani 0.322(10) 1 d PG A 2
C35' C 0.5930(4) 0.1834(4) 0.76614(17) 0.077(9) Uani 0.322(10) 1 d PGU A 2
C36' C 0.5859(9) 0.3245(4) 0.7326(3) 0.113(10) Uani 0.322(10) 1 d PGU A 2
H36D H 0.5196 0.3148 0.7093 0.169 Uiso 0.322(10) 1 calc PR A 2
H36E H 0.6458 0.3608 0.7218 0.169 Uiso 0.322(10) 1 calc PR A 2
H36F H 0.5526 0.3484 0.7579 0.169 Uiso 0.322(10) 1 calc PR A 2
C37' C 0.8579(8) 0.2771(4) 0.72013(19) 0.18(2) Uiso 0.322(10) 1 d PG A 2
H37D H 0.8438 0.2728 0.6881 0.264 Uiso 0.322(10) 1 calc PR A 2
H37E H 0.9409 0.2590 0.7301 0.264 Uiso 0.322(10) 1 calc PR A 2
H37F H 0.8483 0.3327 0.7289 0.264 Uiso 0.322(10) 1 calc PR A 2
C38' C 0.9052(5) 0.1036(4) 0.75800(19) 0.118(11) Uani 0.322(10) 1 d PGU A 2
H38D H 0.9391 0.0947 0.7885 0.177 Uiso 0.322(10) 1 calc PR A 2
H38E H 0.9637 0.1338 0.7427 0.177 Uiso 0.322(10) 1 calc PR A 2
H38F H 0.8892 0.0521 0.7434 0.177 Uiso 0.322(10) 1 calc PR A 2
C39' C 0.6624(6) 0.0437(4) 0.7939(2) 0.070(7) Uani 0.322(10) 1 d PGU A 2
H39D H 0.6523 0.0026 0.7711 0.105 Uiso 0.322(10) 1 calc PR A 2
H39E H 0.5892 0.0457 0.8094 0.105 Uiso 0.322(10) 1 calc PR A 2
H39F H 0.7337 0.0312 0.8146 0.105 Uiso 0.322(10) 1 calc PR A 2
C40' C 0.4651(5) 0.1803(6) 0.7782(3) 0.110(11) Uani 0.322(10) 1 d PGU A 2
H40D H 0.4219 0.2291 0.7682 0.166 Uiso 0.322(10) 1 calc PR A 2
H40E H 0.4666 0.1757 0.8101 0.166 Uiso 0.322(10) 1 calc PR A 2
H40F H 0.4230 0.1341 0.7641 0.166 Uiso 0.322(10) 1 calc PR A 2
C43 C 1.0155(6) 0.6146(4) 0.0597(3) 0.0711(19) Uani 1 1 d . . .
H43 H 1.0337 0.6063 0.0903 0.085 Uiso 1 1 calc R . .
C44 C 0.8305(8) 0.5429(6) 0.0657(3) 0.106(3) Uani 1 1 d . . .
H44A H 0.8569 0.5497 0.0970 0.159 Uiso 1 1 calc R . .
H44B H 0.8320 0.4862 0.0582 0.159 Uiso 1 1 calc R . .
H44C H 0.7473 0.5635 0.0591 0.159 Uiso 1 1 calc R . .
C45 C 0.8798(9) 0.5945(6) -0.0067(3) 0.099(3) Uani 1 1 d . . .
H45A H 0.8467 0.6479 -0.0131 0.148 Uiso 1 1 calc R . .
H45B H 0.8183 0.5546 -0.0170 0.148 Uiso 1 1 calc R . .
H45C H 0.9531 0.5868 -0.0218 0.148 Uiso 1 1 calc R . .
N5 N 0.9115(5) 0.5857(4) 0.0406(2) 0.0723(16) Uani 1 1 d . . .
O14 O 1.0892(5) 0.6510(4) 0.0407(2) 0.0973(19) Uani 1 1 d . . .
O15 O 0.5575(12) 0.1039(6) 0.9055(3) 0.195(5) Uani 1 1 d . . .
O16 O 0.1717(16) 0.9761(15) 0.8411(5) 0.328(10) Uani 1 1 d . . .
C46 C 0.707(2) 0.9441(16) 0.1029(10) 0.254(10) Uiso 1 1 d . . .
O17 O 0.6870(16) 0.9016(12) 0.1431(7) 0.283(8) Uiso 1 1 d . . .

loop_
_atom_site_aniso_label
_atom_site_aniso_U_11
_atom_site_aniso_U_22
_atom_site_aniso_U_33
_atom_site_aniso_U_23
_atom_site_aniso_U_13
_atom_site_aniso_U_12
Rh1 0.0529(3) 0.0585(3) 0.0369(2) -0.00775(19) -0.00236(19) -0.0157(2)
Rh2 0.0831(4) 0.0470(3) 0.0398(3) -0.00246(19) -0.0173(2) -0.0082(2)
Cu1 0.0637(5) 0.0516(4) 0.0571(5) -0.0005(3) 0.0194(4) -0.0205(4)
N1 0.039(2) 0.041(2) 0.051(3) -0.004(2) 0.011(2) -0.0137(19)
N2 0.055(3) 0.048(3) 0.043(3) 0.000(2) 0.007(2) -0.014(2)
N3 0.062(3) 0.074(3) 0.037(3) 0.003(2) -0.006(2) -0.026(3)
N4 0.090(4) 0.058(3) 0.035(3) 0.004(2) -0.018(3) -0.021(3)
O1 0.050(2) 0.055(2) 0.042(2) -0.0012(17) 0.0031(17) -0.0157(18)
O2 0.059(2) 0.065(3) 0.043(2) -0.0009(19) 0.0091(19) -0.024(2)
O3 0.058(3) 0.063(3) 0.065(3) -0.002(2) 0.026(2) -0.025(2)
O4 0.075(3) 0.054(2) 0.062(3) 0.003(2) 0.015(2) -0.029(2)
O5 0.090(3) 0.045(2) 0.053(3) 0.0035(18) -0.005(2) -0.022(2)
O6 0.080(3) 0.053(2) 0.039(2) -0.0064(18) 0.011(2) -0.014(2)
O7 0.081(3) 0.102(4) 0.047(3) 0.014(2) 0.009(2) -0.019(3)
C1 0.047(3) 0.049(3) 0.030(2) 0.003(2) 0.001(2) -0.016(2)
C2 0.056(3) 0.050(3) 0.029(3) 0.003(2) -0.003(2) -0.018(3)
C3 0.045(3) 0.058(4) 0.047(3) 0.010(3) -0.008(2) -0.018(3)
C4 0.045(3) 0.062(4) 0.042(3) 0.004(3) 0.006(2) -0.007(3)
C5 0.051(3) 0.059(3) 0.034(3) 0.008(2) -0.002(2) -0.005(3)
C6 0.057(3) 0.042(3) 0.033(3) 0.006(2) -0.005(2) -0.015(2)
C7 0.051(3) 0.055(3) 0.029(3) 0.001(2) -0.005(2) -0.018(3)
C8 0.050(3) 0.057(4) 0.050(3) -0.005(3) 0.009(3) -0.013(3)
C9 0.060(3) 0.045(3) 0.039(3) 0.001(2) -0.001(3) -0.018(3)
C10 0.059(4) 0.065(4) 0.038(3) 0.003(3) 0.001(3) -0.020(3)
C11 0.064(4) 0.095(5) 0.043(3) 0.004(3) 0.004(3) -0.034(4)
C12 0.075(5) 0.100(5) 0.036(3) 0.004(3) -0.001(3) -0.040(4)
C13 0.078(4) 0.073(4) 0.038(3) 0.004(3) -0.009(3) -0.028(3)
C14 0.055(4) 0.085(5) 0.048(3) 0.013(3) -0.007(3) -0.036(3)
C15 0.059(4) 0.082(5) 0.042(3) 0.009(3) 0.004(3) -0.022(3)
C16 0.089(5) 0.061(4) 0.067(4) 0.016(3) -0.026(4) -0.029(4)
C17 0.079(4) 0.063(4) 0.063(4) 0.019(3) -0.025(3) -0.029(3)
C18 0.073(4) 0.062(4) 0.042(3) 0.001(3) -0.012(3) -0.026(3)
C19 0.079(5) 0.089(5) 0.035(3) 0.010(3) -0.003(3) -0.035(4)
C20 0.082(5) 0.078(4) 0.038(3) 0.002(3) -0.006(3) -0.020(4)
C21 0.055(3) 0.064(4) 0.042(3) -0.001(3) -0.010(3) -0.004(3)
C22 0.057(4) 0.074(4) 0.052(4) 0.003(3) 0.002(3) -0.008(3)
C23 0.078(5) 0.083(5) 0.058(4) -0.016(4) 0.020(4) -0.004(4)
C24 0.077(5) 0.073(5) 0.073(5) -0.029(4) -0.001(4) -0.013(4)
C25 0.064(4) 0.056(4) 0.058(4) -0.005(3) 0.009(3) -0.004(3)
C26 0.083(5) 0.092(5) 0.046(4) -0.012(3) -0.010(3) -0.018(4)
C27 0.060(4) 0.111(6) 0.072(5) 0.019(4) -0.007(4) -0.022(4)
C28 0.104(7) 0.157(10) 0.060(5) -0.024(6) 0.021(5) -0.009(7)
C29 0.119(7) 0.070(5) 0.098(6) -0.040(5) 0.021(5) -0.038(5)
C30 0.073(5) 0.076(5) 0.085(6) 0.016(4) 0.011(4) -0.007(4)
C31 0.165(16) 0.042(6) 0.040(6) 0.008(5) -0.035(8) -0.002(8)
C32 0.077(7) 0.060(6) 0.027(4) -0.010(4) 0.012(4) -0.013(5)
C33 0.067(7) 0.038(5) 0.031(4) -0.007(3) -0.005(4) -0.003(4)
C34 0.074(4) 0.061(4) 0.050(4) -0.016(3) -0.015(3) -0.004(4)
C35 0.065(7) 0.070(8) 0.053(6) -0.023(6) -0.032(6) 0.020(6)
C36 0.223(15) 0.053(6) 0.077(8) 0.008(6) -0.040(9) -0.001(8)
C37 0.147(11) 0.122(10) 0.059(7) -0.026(7) 0.030(7) -0.068(9)
C38 0.086(8) 0.070(7) 0.068(7) -0.012(5) 0.006(6) 0.029(6)
C39 0.078(9) 0.111(11) 0.061(7) -0.020(7) 0.002(6) -0.045(8)
C40 0.102(10) 0.181(14) 0.106(11) -0.061(10) -0.043(8) 0.071(10)
C31' 0.044(10) 0.063(12) 0.061(12) -0.005(10) -0.023(9) 0.012(10)
C32' 0.093(15) 0.075(14) 0.049(13) -0.024(11) 0.027(11) -0.005(12)
C33' 0.084(15) 0.083(16) 0.080(15) -0.001(12) -0.036(12) -0.006(12)
C34' 0.074(4) 0.061(4) 0.050(4) -0.016(3) -0.015(3) -0.004(4)
C35' 0.081(15) 0.063(13) 0.084(15) -0.011(11) -0.005(12) -0.006(12)
C36' 0.151(19) 0.075(14) 0.103(17) -0.013(13) -0.026(14) 0.016(14)
C38' 0.119(18) 0.136(19) 0.096(17) -0.015(15) -0.005(14) 0.024(16)
C39' 0.077(14) 0.051(11) 0.081(14) 0.001(10) -0.002(11) -0.012(10)
C40' 0.085(15) 0.106(17) 0.133(19) -0.034(14) -0.020(13) 0.015(13)
C43 0.056(4) 0.075(5) 0.083(5) 0.009(4) 0.010(4) -0.019(4)
C44 0.089(6) 0.127(8) 0.101(7) 0.006(6) 0.006(5) -0.055(6)
C45 0.112(7) 0.098(7) 0.081(6) -0.006(5) -0.010(5) -0.001(5)
N5 0.066(4) 0.082(4) 0.068(4) 0.004(3) 0.004(3) -0.022(3)
O14 0.071(3) 0.102(4) 0.124(5) 0.019(4) 0.032(3) -0.018(3)
O15 0.322(14) 0.120(7) 0.133(8) 0.022(6) -0.023(8) -0.083(8)
O16 0.249(16) 0.53(3) 0.200(15) -0.061(18) 0.001(12) 0.013(19)

loop_
_atom_type_symbol
_atom_type_description
_atom_type_scat_dispersion_real
_atom_type_scat_dispersion_imag
_atom_type_scat_source
C C 0.0033 0.0016 'International Tables Vol C Tables 4.2.6.8 and 6.1.1.4'
H H 0.0000 0.0000 'International Tables Vol C Tables 4.2.6.8 and 6.1.1.4'
N N 0.0061 0.0033 'International Tables Vol C Tables 4.2.6.8 and 6.1.1.4'
O O 0.0106 0.0060 'International Tables Vol C Tables 4.2.6.8 and 6.1.1.4'
F F 0.0171 0.0103 'International Tables Vol C Tables 4.2.6.8 and 6.1.1.4'
S S 0.1246 0.1234 'International Tables Vol C Tables 4.2.6.8 and 6.1.1.4'
Cu Cu 0.3201 1.2651 'International Tables Vol C Tables 4.2.6.8 and 6.1.1.4'
Rh Rh -1.1178 0.9187 'International Tables Vol C Tables 4.2.6.8 and 6.1.1.4'

loop_
_geom_angle_atom_site_label_1
_geom_angle_atom_site_label_2
_geom_angle_atom_site_label_3
_geom_angle
_geom_angle_site_symmetry_1
_geom_angle_site_symmetry_3
C24 Rh1 C23 40.0(3) . .
C24 Rh1 O1 130.3(3) . .
C23 Rh1 O1 166.5(2) . .
C24 Rh1 C25 40.0(3) . .
C23 Rh1 C25 67.1(3) . .
O1 Rh1 C25 99.6(2) . .
C24 Rh1 N3 95.4(3) . .
C23 Rh1 N3 105.4(3) . .
O1 Rh1 N3 83.18(19) . .
C25 Rh1 N3 120.9(2) . .
C24 Rh1 C22 65.6(3) . .
C23 Rh1 C22 38.9(3) . .
O1 Rh1 C22 134.7(2) . .
C25 Rh1 C22 65.8(3) . .
N3 Rh1 C22 141.8(2) . .
C24 Rh1 O2 151.6(3) . .
C23 Rh1 O2 112.1(3) . .
O1 Rh1 O2 78.07(16) . .
C25 Rh1 O2 150.8(2) . .
N3 Rh1 O2 87.95(18) . .
C22 Rh1 O2 94.9(2) . .
C24 Rh1 C21 66.0(3) . .
C23 Rh1 C21 66.0(3) . .
O1 Rh1 C21 102.5(2) . .
C25 Rh1 C21 39.3(2) . .
N3 Rh1 C21 159.8(2) . .
C22 Rh1 C21 38.8(2) . .
O2 Rh1 C21 112.2(2) . .
C33' Rh2 C32' 42.80(9) . .
C33' Rh2 C35 57.58(11) . .
C32' Rh2 C35 46.55(10) . .
C33' Rh2 C34 39.09(8) . .
C32' Rh2 C34 63.85(12) . .
C35 Rh2 C34 39.68(8) . .
C33' Rh2 C31 52.82(11) . .
C32' Rh2 C31 12.8 . .
C35 Rh2 C31 39.55(8) . .
C34 Rh2 C31 65.78(12) . .
C33' Rh2 N4 107.5(2) . 3_767
C32' Rh2 N4 126.1(2) . 3_767
C35 Rh2 N4 164.7(2) . 3_767
C34 Rh2 N4 127.02(19) . 3_767
C31 Rh2 N4 136.4(3) . 3_767
C33' Rh2 O6 141.40(17) . .
C32' Rh2 O6 101.16(17) . .
C35 Rh2 O6 112.16(18) . .
C34 Rh2 O6 151.52(17) . .
C31 Rh2 O6 94.35(16) . .
N4 Rh2 O6 81.46(19) 3_767 .
C33' Rh2 C34' 39.95(8) . .
C32' Rh2 C34' 67.41(12) . .
C35 Rh2 C34' 43.79(9) . .
C34 Rh2 C34' 4.3 . .
C31 Rh2 C34' 69.80(12) . .
N4 Rh2 C34' 123.21(19) 3_767 .
O6 Rh2 C34' 155.23(17) . .
C33' Rh2 O5 137.80(16) . .
C32' Rh2 O5 144.6(2) . .
C35 Rh2 O5 100.3(2) . .
C34 Rh2 O5 100.06(16) . .
C31 Rh2 O5 132.9(2) . .
N4 Rh2 O5 89.0(2) 3_767 .
O6 Rh2 O5 78.11(15) . .
C34' Rh2 O5 98.44(15) . .
C33' Rh2 C31' 67.08(13) . .
C32' Rh2 C31' 39.34(9) . .
C35 Rh2 C31' 20.3 . .
C34 Rh2 C31' 59.12(11) . .
C31 Rh2 C31' 27.99(6) . .
N4 Rh2 C31' 163.6(3) 3_767 .
O6 Rh2 C31' 93.60(18) . .
C34' Rh2 C31' 63.35(12) . .
O5 Rh2 C31' 105.3(2) . .
C33' Rh2 C33 11.8 . .
C32' Rh2 C33 54.48(11) . .
C35 Rh2 C33 65.36(12) . .
C34 Rh2 C33 38.62(7) . .
C31 Rh2 C33 64.57(12) . .
N4 Rh2 C33 99.38(19) 3_767 .
O6 Rh2 C33 150.49(16) . .
C34' Rh2 C33 38.09(7) . .
O5 Rh2 C33 131.27(16) . .
C31' Rh2 C33 77.29(13) . .
C33' Rh2 C32 28.91(7) . .
C32' Rh2 C32 25.68(6) . .
C35 Rh2 C32 65.23(12) . .
C34 Rh2 C32 64.64(11) . .
C31 Rh2 C32 38.46(8) . .
N4 Rh2 C32 103.7(2) 3_767 .
O6 Rh2 C32 112.87(17) . .
C34' Rh2 C32 66.63(12) . .
O5 Rh2 C32 164.04(17) . .
C31' Rh2 C32 63.72(12) . .
C33 Rh2 C32 37.97(7) . .
N2 Cu1 N1 81.4(2) . .
N2 Cu1 O3 161.6(2) . .
N1 Cu1 O3 82.93(18) . .
N2 Cu1 O4 81.84(19) . .
N1 Cu1 O4 159.7(2) . .
O3 Cu1 O4 111.21(18) . .
N2 Cu1 O7 105.3(2) . .
N1 Cu1 O7 106.3(2) . .
O3 Cu1 O7 88.25(19) . .
O4 Cu1 O7 89.1(2) . .
C7 N1 C1 129.3(5) . .
C7 N1 Cu1 116.0(4) . .
C1 N1 Cu1 114.7(4) . .
C9 N2 C6 128.6(5) . .
C9 N2 Cu1 116.5(4) . .
C6 N2 Cu1 114.8(4) . .
C15 N3 C11 120.0(5) . .
C15 N3 Rh1 118.3(4) . .
C11 N3 Rh1 121.5(4) . .
C20 N4 C16 118.8(6) . .
C20 N4 Rh2 118.4(4) . 3_767
C16 N4 Rh2 122.4(5) . 3_767
C7 O1 Rh1 113.0(4) . .
C8 O2 Rh1 114.8(4) . .
C8 O3 Cu1 110.3(4) . .
C10 O4 Cu1 111.6(4) . .
C10 O5 Rh2 112.4(4) . .
C9 O6 Rh2 112.9(4) . .
C6 C1 C2 120.5(5) . .
C6 C1 N1 114.1(5) . .
C2 C1 N1 125.3(5) . .
C3 C2 C1 117.2(6) . .
C4 C3 C2 121.4(5) . .
C3 C4 C5 121.0(5) . .
C4 C5 C6 118.5(6) . .
C1 C6 C5 121.3(5) . .
C1 C6 N2 113.4(5) . .
C5 C6 N2 125.2(5) . .
O1 C7 N1 130.3(5) . .
O1 C7 C8 118.6(6) . .
N1 C7 C8 111.1(5) . .
O3 C8 O2 126.0(6) . .
O3 C8 C7 118.9(6) . .
O2 C8 C7 115.0(5) . .
O6 C9 N2 129.1(5) . .
O6 C9 C10 120.2(5) . .
N2 C9 C10 110.7(5) . .
O4 C10 O5 126.0(6) . .
O4 C10 C9 119.0(6) . .
O5 C10 C9 115.0(6) . .
N3 C11 C12 121.6(6) . .
C13 C12 C11 120.3(6) . .
C12 C13 C14 117.2(6) . .
C12 C13 C18 122.0(6) . .
C14 C13 C18 120.8(6) . .
C15 C14 C13 120.3(6) . .
N3 C15 C14 120.6(6) . .
C17 C16 N4 121.7(7) . .
C16 C17 C18 120.6(6) . .
C19 C18 C17 115.9(6) . .
C19 C18 C13 122.1(6) . .
C17 C18 C13 122.0(6) . .
C20 C19 C18 120.2(6) . .
N4 C20 C19 122.7(6) . .
C22 C21 C25 107.9(5) . .
C22 C21 C26 127.6(6) . .
C25 C21 C26 124.5(6) . .
C22 C21 Rh1 70.0(4) . .
C25 C21 Rh1 69.5(3) . .
C26 C21 Rh1 125.2(5) . .
C23 C22 C21 109.7(6) . .
C23 C22 C27 124.5(7) . .
C21 C22 C27 125.7(6) . .
C23 C22 Rh1 69.5(4) . .
C21 C22 Rh1 71.2(4) . .
C27 C22 Rh1 123.3(5) . .
C22 C23 C24 106.9(6) . .
C22 C23 C28 126.9(7) . .
C24 C23 C28 125.9(7) . .
C22 C23 Rh1 71.7(4) . .
C24 C23 Rh1 69.0(4) . .
C28 C23 Rh1 129.0(7) . .
C23 C24 C25 109.2(6) . .
C23 C24 C29 123.9(7) . .
C25 C24 C29 126.8(7) . .
C23 C24 Rh1 71.0(4) . .
C25 C24 Rh1 71.8(4) . .
C29 C24 Rh1 126.4(6) . .
C21 C25 C24 106.4(6) . .
C21 C25 C30 126.0(6) . .
C24 C25 C30 127.6(6) . .
C21 C25 Rh1 71.2(4) . .
C24 C25 Rh1 68.2(4) . .
C30 C25 Rh1 124.7(5) . .
C35 C31 C32 108.0 . .
C35 C31 C36 126.0 . .
C32 C31 C36 126.0 . .
C35 C31 Rh2 68.39(15) . .
C32 C31 Rh2 73.23(14) . .
C36 C31 Rh2 123.96(13) . .
C31 C32 C33 108.0 . .
C31 C32 C37 126.0 . .
C33 C32 C37 126.0 . .
C31 C32 Rh2 68.31(14) . .
C33 C32 Rh2 70.75(13) . .
C37 C32 Rh2 126.50(13) . .
C34 C33 C32 108.0 . .
C34 C33 C38 126.0 . .
C32 C33 C38 126.0 . .
C34 C33 Rh2 68.05(14) . .
C32 C33 Rh2 71.28(14) . .
C38 C33 Rh2 126.24(13) . .
C33 C34 C35 108.0 . .
C33 C34 C39 126.0 . .
C35 C34 C39 126.0 . .
C33 C34 Rh2 73.32(15) . .
C35 C34 Rh2 68.77(14) . .
C39 C34 Rh2 123.52(14) . .
C31 C35 C34 108.0 . .
C31 C35 C40 126.0 . .
C34 C35 C40 126.0 . .
C31 C35 Rh2 72.06(15) . .
C34 C35 Rh2 71.55(14) . .
C40 C35 Rh2 122.08(14) . .
C35' C31' C32' 108.0 . .
C35' C31' C36' 126.0 . .
C32' C31' C36' 126.0 . .
C35' C31' Rh2 76.41(14) . .
C32' C31' Rh2 60.90(14) . .
C36' C31' Rh2 127.85(12) . .
C31' C32' C33' 108.0 . .
C31' C32' C37' 126.0 . .
C33' C32' C37' 126.0 . .
C31' C32' Rh2 79.76(16) . .
C33' C32' Rh2 67.73(15) . .
C37' C32' Rh2 118.28(15) . .
C34' C33' C32' 108.0 . .
C34' C33' C38' 126.0 . .
C32' C33' C38' 126.0 . .
C34' C33' Rh2 79.05(16) . .
C32' C33' Rh2 69.47(15) . .
C38' C33' Rh2 117.40(16) . .
C33' C34' C35' 108.0 . .
C33' C34' C39' 126.0 . .
C35' C34' C39' 126.0 . .
C33' C34' Rh2 61.00(14) . .
C35' C34' Rh2 77.58(14) . .
C39' C34' Rh2 126.52(13) . .
C31' C35' C34' 108.0 . .
C31' C35' C40' 126.0 . .
C34' C35' C40' 126.0 . .
C31' C35' Rh2 67.17(13) . .
C34' C35' Rh2 65.79(13) . .
C40' C35' Rh2 132.74(12) . .
O14 C43 N5 124.3(8) . .
C43 N5 C44 120.3(7) . .
C43 N5 C45 120.5(7) . .
C44 N5 C45 119.2(7) . .

loop_
_geom_bond_atom_site_label_1
_geom_bond_atom_site_label_2
_geom_bond_distance
_geom_bond_site_symmetry_2
Rh1 C24 2.083(8) .
Rh1 C23 2.110(7) .
Rh1 O1 2.130(4) .
Rh1 C25 2.131(7) .
Rh1 N3 2.131(5) .
Rh1 C22 2.138(7) .
Rh1 O2 2.142(4) .
Rh1 C21 2.154(6) .
Rh2 C33' 1.913(3) .
Rh2 C32' 1.936(4) .
Rh2 C35 2.076(4) .
Rh2 C34 2.113(4) .
Rh2 C31 2.125(4) .
Rh2 N4 2.126(5) 3_767
Rh2 O6 2.128(4) .
Rh2 C34' 2.147(4) .
Rh2 O5 2.163(5) .
Rh2 C31' 2.180(4) .
Rh2 C33 2.182(4) .
Rh2 C32 2.189(4) .
Cu1 N2 1.930(5) .
Cu1 N1 1.935(4) .
Cu1 O3 2.020(4) .
Cu1 O4 2.037(4) .
Cu1 O7 2.212(5) .
N1 C7 1.289(7) .
N1 C1 1.410(7) .
N2 C9 1.310(7) .
N2 C6 1.424(7) .
N3 C15 1.335(8) .
N3 C11 1.338(8) .
N4 C20 1.310(9) .
N4 C16 1.349(8) .
N4 Rh2 2.126(5) 3_767
O1 C7 1.268(7) .
O2 C8 1.269(7) .
O3 C8 1.248(7) .
O4 C10 1.222(8) .
O5 C10 1.280(8) .
O6 C9 1.235(7) .
C1 C6 1.380(8) .
C1 C2 1.408(7) .
C2 C3 1.400(8) .
C3 C4 1.375(9) .
C4 C5 1.378(8) .
C5 C6 1.389(8) .
C7 C8 1.542(8) .
C9 C10 1.535(8) .
C11 C12 1.378(9) .
C12 C13 1.376(10) .
C13 C14 1.396(9) .
C13 C18 1.480(9) .
C14 C15 1.389(9) .
C16 C17 1.344(9) .
C17 C18 1.412(9) .
C18 C19 1.380(9) .
C19 C20 1.370(10) .
C21 C22 1.425(9) .
C21 C25 1.443(9) .
C21 C26 1.480(9) .
C22 C23 1.414(10) .
C22 C27 1.504(10) .
C23 C24 1.433(11) .
C23 C28 1.506(10) .
C24 C25 1.443(10) .
C24 C29 1.512(9) .
C25 C30 1.481(9) .
C31 C35 1.422(2) .
C31 C32 1.422(2) .
C31 C36 1.512(2) .
C32 C33 1.422(2) .
C32 C37 1.512(2) .
C33 C34 1.422(2) .
C33 C38 1.512(2) .
C34 C35 1.422(2) .
C34 C39 1.512(2) .
C35 C40 1.512(2) .
C31' C35' 1.404(2) .
C31' C32' 1.404(2) .
C31' C36' 1.493(2) .
C32' C33' 1.405(2) .
C32' C37' 1.493(2) .
C33' C34' 1.404(2) .
C33' C38' 1.493(2) .
C34' C35' 1.404(2) .
C34' C39' 1.493(2) .
C35' C40' 1.493(2) .
C43 O14 1.213(8) .
C43 N5 1.321(9) .
C44 N5 1.432(10) .
C45 N5 1.463(11) .
C46 O17 1.46(3) .

loop_
_platon_squeeze_void_nr
_platon_squeeze_void_average_x
_platon_squeeze_void_average_y
_platon_squeeze_void_average_z
_platon_squeeze_void_volume
_platon_squeeze_void_count_electrons
1 0.000 0.000 0.000 262.3 112.8
2 0.233 0.954 0.715 159.9 75.6
3 0.267 0.454 0.785 159.9 77.4
4 0.500 0.500 0.500 262.3 111.5
5 0.733 0.546 0.215 159.9 75.2
6 0.767 0.046 0.285 159.9 78.0
